data_7154175
loop_
_publ_author_name
'Wang, Yong'
'Li, Ming'
'Wen, Lirong'
'Jing, Peng'
'Su, Xiang'
'Chen, Chao'

_publ_section_title
;
 Exploiting the narrow gap of rearrangement between the substituents in
 the vicinal disubstitution reactions of diaryliodonium salts with
 pyridine N-sulfonamidates.
;
_journal_issue 3
_journal_name_full 'Organic &amp; biomolecular chemistry'
_journal_page_first 751
_journal_page_last 763
_journal_paper_doi 10.1039/c4ob01744g
_journal_volume 13
_journal_year 2015
_chemical_formula_sum 'C18 H15 F6 N2 O P'
_chemical_formula_weight 420.29
_chemical_name_systematic
; 
 ? 
;
_space_group_IT_number 15
_symmetry_cell_setting monoclinic
_symmetry_space_group_name_Hall '-C 2yc'
_symmetry_space_group_name_H-M 'C 1 2/c 1'
_atom_sites_solution_hydrogens geom
_atom_sites_solution_primary direct
_atom_sites_solution_secondary difmap
_audit_creation_method SHELXL-97
_cell_angle_alpha 90.00
_cell_angle_beta 93.49(3)
_cell_angle_gamma 90.00
_cell_formula_units_Z 8
_cell_length_a 13.927(3)
_cell_length_b 10.771(2)
_cell_length_c 24.361(5)
_cell_measurement_reflns_used 6313
_cell_measurement_temperature 173(2)
_cell_measurement_theta_max 27.47
_cell_measurement_theta_min 2.39
_cell_volume 3647.6(13)
_computing_cell_refinement 'Siemens SMART & SAINT'
_computing_data_collection 'Siemens SMART'
_computing_data_reduction 'Siemens XPREP'
_computing_molecular_graphics 'Bruker SHELXTL'
_computing_publication_material 'Bruker SHELXTL'
_computing_structure_refinement 'Siemens SHELXTL'
_computing_structure_solution 'Siemens SHELXTL'
_diffrn_ambient_temperature 173(2)
_diffrn_measured_fraction_theta_full 0.997
_diffrn_measured_fraction_theta_max 0.997
_diffrn_measurement_device_type 'Bruker APEX-II CCD'
_diffrn_measurement_method dtprofit.ref
_diffrn_radiation_monochromator graphite
_diffrn_radiation_source 'fine-focus sealed tube'
_diffrn_radiation_type MoK\a
_diffrn_radiation_wavelength 0.71073
_diffrn_reflns_av_R_equivalents 0.0424
_diffrn_reflns_av_sigmaI/netI 0.0403
_diffrn_reflns_limit_h_max 18
_diffrn_reflns_limit_h_min -18
_diffrn_reflns_limit_k_max 13
_diffrn_reflns_limit_k_min -13
_diffrn_reflns_limit_l_max 31
_diffrn_reflns_limit_l_min -31
_diffrn_reflns_number 12641
_diffrn_reflns_theta_full 27.47
_diffrn_reflns_theta_max 27.47
_diffrn_reflns_theta_min 2.39
_exptl_absorpt_coefficient_mu 0.221
_exptl_absorpt_correction_T_max .9592
_exptl_absorpt_correction_T_min .9407
_exptl_absorpt_correction_type multi-scan
_exptl_crystal_colour colorless
_exptl_crystal_density_diffrn 1.531
_exptl_crystal_density_method 'not measured'
_exptl_crystal_description block
_exptl_crystal_F_000 1712
_exptl_crystal_size_max .28
_exptl_crystal_size_mid .25
_exptl_crystal_size_min .19
_refine_diff_density_max 0.285
_refine_diff_density_min -0.277
_refine_diff_density_rms 0.050
_refine_ls_extinction_method none
_refine_ls_goodness_of_fit_ref 1.083
_refine_ls_hydrogen_treatment constr
_refine_ls_matrix_type full
_refine_ls_number_parameters 253
_refine_ls_number_reflns 4173
_refine_ls_number_restraints 0
_refine_ls_restrained_S_all 1.083
_refine_ls_R_factor_gt 0.0491
_refine_ls_shift/su_max 0.000
_refine_ls_shift/su_mean 0.000
_refine_ls_structure_factor_coef Fsqd
_refine_ls_weighting_details 'calc w=1/[\s^2^(Fo^2^)+(0.0424P)^2^+4.0300P] where P=(Fo^2^+2Fc^2^)/3'
_refine_ls_weighting_scheme calc
_refine_ls_wR_factor_gt 0.1107
_refine_ls_wR_factor_ref 0.1165
_reflns_number_gt 3707
_reflns_number_total 4173
_reflns_threshold_expression >2sigma(I)
_cod_data_source_file c4ob01744g2.cif
_cod_data_source_block try
_cod_depositor_comments
;
The following automatic conversions were performed:

'_symmetry_cell_setting' value 'Monoclinic' changed to 'monoclinic'
according to
/usr/data/users/saulius/crontab/automatic-downloads/rss-feeds/RSC/lib/dictionaries/cif_core.dic
dictionary named 'cif_core.dic' version 2.4.2 from 2011-04-26.

Automatic conversion script
Id: cif_fix_values 2827 2014-09-09 07:05:25Z andrius 

 Adding full bibliography for 7154174--7154176.cif.
;
_cod_original_sg_symbol_H-M C2/c
_cod_database_code 7154175
_refine_ls_r_factor_ref 0.0567

loop_
_symmetry_equiv_pos_as_xyz
'x, y, z'
'-x, y, -z+1/2'
'x+1/2, y+1/2, z'
'-x+1/2, y+1/2, -z+1/2'
'-x, -y, -z'
'x, -y, z-1/2'
'-x+1/2, -y+1/2, -z'
'x+1/2, -y+1/2, z-1/2'

loop_
_atom_site_label
_atom_site_type_symbol
_atom_site_fract_x
_atom_site_fract_y
_atom_site_fract_z
_atom_site_U_iso_or_equiv
_atom_site_adp_type
_atom_site_occupancy
_atom_site_symmetry_multiplicity
_atom_site_calc_flag
_atom_site_refinement_flags
P1 P 0.09817(4) 0.15932(4) 0.41843(2) 0.02884(14) Uani 1 1 d .
F4 F 0.06282(10) 0.29983(11) 0.40943(6) 0.0488(3) Uani 1 1 d .
F2 F 0.07686(10) 0.13127(13) 0.35437(5) 0.0489(3) Uani 1 1 d .
F1 F 0.13468(11) 0.02041(11) 0.42684(5) 0.0519(4) Uani 1 1 d .
F5 F 0.11905(12) 0.18731(13) 0.48197(5) 0.0598(4) Uani 1 1 d .
F6 F -0.00898(10) 0.11990(14) 0.42876(7) 0.0614(4) Uani 1 1 d .
F3 F 0.20473(9) 0.20056(14) 0.40672(7) 0.0610(4) Uani 1 1 d .
C1 C 0.16211(13) 0.40755(17) 0.16782(7) 0.0266(4) Uani 1 1 d .
C6 C 0.22707(14) 0.48541(19) 0.19481(8) 0.0328(4) Uani 1 1 d .
H6A H 0.2552 0.5525 0.1762 0.039 Uiso 1 1 calc R
C5 C 0.25051(16) 0.4630(2) 0.25034(9) 0.0420(5) Uani 1 1 d .
H5A H 0.2952 0.5155 0.2701 0.050 Uiso 1 1 calc R
C2 C 0.12056(15) 0.30863(19) 0.19305(9) 0.0376(5) Uani 1 1 d .
H2A H 0.0766 0.2555 0.1730 0.045 Uiso 1 1 calc R
C4 C 0.20937(17) 0.3653(2) 0.27691(9) 0.0445(5) Uani 1 1 d .
H4A H 0.2257 0.3509 0.3148 0.053 Uiso 1 1 calc R
C3 C 0.14437(17) 0.2882(2) 0.24852(9) 0.0451(5) Uani 1 1 d .
H3A H 0.1159 0.2211 0.2670 0.054 Uiso 1 1 calc R
C7 C 0.05014(12) 0.61484(17) 0.12496(7) 0.0259(4) Uani 1 1 d .
C12 C 0.06953(14) 0.74029(18) 0.11711(8) 0.0320(4) Uani 1 1 d .
H12A H 0.1150 0.7648 0.0917 0.038 Uiso 1 1 calc R
C8 C -0.01737(14) 0.57806(19) 0.16174(8) 0.0333(4) Uani 1 1 d .
H8A H -0.0306 0.4926 0.1672 0.040 Uiso 1 1 calc R
C11 C 0.02217(16) 0.8291(2) 0.14650(9) 0.0403(5) Uani 1 1 d .
H11A H 0.0360 0.9147 0.1417 0.048 Uiso 1 1 calc R
C10 C -0.04495(16) 0.7933(2) 0.18267(9) 0.0446(6) Uani 1 1 d .
H10A H -0.0777 0.8545 0.2026 0.053 Uiso 1 1 calc R
C9 C -0.06498(15) 0.6689(2) 0.19018(8) 0.0432(5) Uani 1 1 d .
H9A H -0.1117 0.6453 0.2150 0.052 Uiso 1 1 calc R
N2 N 0.13844(10) 0.46049(13) 0.00444(6) 0.0243(3) Uani 1 1 d .
C13 C 0.09700(12) 0.52358(16) 0.08997(7) 0.0241(3) Uani 1 1 d .
C18 C 0.10446(14) 0.34430(17) -0.00299(8) 0.0317(4) Uani 1 1 d .
H18A H 0.0541 0.3143 0.0181 0.038 Uiso 1 1 calc R
C14 C 0.20882(14) 0.5077(2) -0.02449(8) 0.0340(4) Uani 1 1 d .
H14A H 0.2299 0.5908 -0.0185 0.041 Uiso 1 1 calc R
C17 C 0.14391(17) 0.2698(2) -0.04159(9) 0.0456(6) Uani 1 1 d .
H17A H 0.1210 0.1875 -0.0475 0.055 Uiso 1 1 calc R
C16 C 0.21723(19) 0.3158(3) -0.07172(9) 0.0548(7) Uani 1 1 d .
H16A H 0.2448 0.2651 -0.0985 0.066 Uiso 1 1 calc R
C15 C 0.24994(17) 0.4348(3) -0.06275(9) 0.0497(6) Uani 1 1 d .
H15A H 0.3008 0.4664 -0.0830 0.060 Uiso 1 1 calc R
N1 N 0.09134(11) 0.54584(13) 0.03817(6) 0.0258(3) Uani 1 1 d .
O1 O 0.14027(10) 0.42073(12) 0.11048(5) 0.0301(3) Uani 1 1 d .

loop_
_atom_site_aniso_label
_atom_site_aniso_U_11
_atom_site_aniso_U_22
_atom_site_aniso_U_33
_atom_site_aniso_U_23
_atom_site_aniso_U_13
_atom_site_aniso_U_12
P1 0.0315(3) 0.0248(2) 0.0305(3) 0.00141(18) 0.0037(2) 0.00238(18)
F4 0.0507(8) 0.0298(6) 0.0652(9) 0.0033(6) -0.0017(6) 0.0109(5)
F2 0.0584(8) 0.0549(8) 0.0331(6) 0.0007(6) -0.0006(6) 0.0134(6)
F1 0.0817(10) 0.0276(6) 0.0452(7) 0.0004(5) -0.0052(7) 0.0132(6)
F5 0.0906(11) 0.0518(8) 0.0354(7) -0.0116(6) -0.0076(7) 0.0204(8)
F6 0.0483(8) 0.0605(9) 0.0784(10) -0.0093(8) 0.0279(7) -0.0171(7)
F3 0.0318(7) 0.0572(9) 0.0949(12) -0.0075(8) 0.0114(7) -0.0046(6)
C1 0.0288(9) 0.0295(9) 0.0217(8) 0.0020(7) 0.0027(7) 0.0085(7)
C6 0.0301(9) 0.0380(10) 0.0305(9) 0.0042(8) 0.0031(8) 0.0012(8)
C5 0.0407(11) 0.0534(13) 0.0313(10) -0.0030(9) -0.0042(9) -0.0003(10)
C2 0.0399(11) 0.0347(10) 0.0378(11) 0.0068(9) -0.0011(9) -0.0020(8)
C4 0.0494(13) 0.0560(14) 0.0274(10) 0.0084(10) -0.0015(9) 0.0117(11)
C3 0.0512(13) 0.0462(13) 0.0384(11) 0.0172(10) 0.0068(10) 0.0049(10)
C7 0.0256(8) 0.0304(9) 0.0214(8) -0.0016(7) -0.0015(7) 0.0069(7)
C12 0.0334(10) 0.0319(10) 0.0303(9) -0.0022(8) -0.0007(8) 0.0065(8)
C8 0.0303(9) 0.0418(11) 0.0279(9) 0.0032(8) 0.0023(7) 0.0085(8)
C11 0.0451(12) 0.0344(10) 0.0399(11) -0.0089(9) -0.0079(9) 0.0135(9)
C10 0.0429(12) 0.0548(14) 0.0352(11) -0.0153(10) -0.0041(9) 0.0251(10)
C9 0.0345(11) 0.0674(15) 0.0283(10) -0.0020(10) 0.0066(8) 0.0161(10)
N2 0.0248(7) 0.0269(7) 0.0211(7) -0.0013(6) -0.0005(6) 0.0047(6)
C13 0.0217(8) 0.0244(8) 0.0261(8) 0.0025(7) 0.0013(7) 0.0012(6)
C18 0.0313(9) 0.0268(9) 0.0356(10) -0.0006(8) -0.0090(8) 0.0038(7)
C14 0.0293(9) 0.0436(11) 0.0293(9) 0.0064(8) 0.0039(8) 0.0030(8)
C17 0.0555(14) 0.0360(11) 0.0419(12) -0.0134(9) -0.0253(11) 0.0209(10)
C16 0.0613(15) 0.0746(18) 0.0274(10) -0.0126(11) -0.0058(10) 0.0439(14)
C15 0.0431(12) 0.0735(17) 0.0334(11) 0.0046(11) 0.0109(9) 0.0235(12)
N1 0.0297(8) 0.0242(7) 0.0238(7) -0.0013(6) 0.0037(6) 0.0061(6)
O1 0.0399(7) 0.0272(6) 0.0231(6) 0.0011(5) -0.0001(5) 0.0102(5)

loop_
_atom_type_symbol
_atom_type_description
_atom_type_scat_dispersion_real
_atom_type_scat_dispersion_imag
_atom_type_scat_source
C C 0.0033 0.0016 'International Tables Vol C Tables 4.2.6.8 and 6.1.1.4'
H H 0.0000 0.0000 'International Tables Vol C Tables 4.2.6.8 and 6.1.1.4'
N N 0.0061 0.0033 'International Tables Vol C Tables 4.2.6.8 and 6.1.1.4'
O O 0.0106 0.0060 'International Tables Vol C Tables 4.2.6.8 and 6.1.1.4'
F F 0.0171 0.0103 'International Tables Vol C Tables 4.2.6.8 and 6.1.1.4'
P P 0.1023 0.0942 'International Tables Vol C Tables 4.2.6.8 and 6.1.1.4'

loop_
_geom_angle_atom_site_label_1
_geom_angle_atom_site_label_2
_geom_angle_atom_site_label_3
_geom_angle
F6 P1 F5 90.83(9)
F6 P1 F1 91.40(9)
F5 P1 F1 90.86(7)
F6 P1 F3 178.60(9)
F5 P1 F3 90.24(9)
F1 P1 F3 89.50(8)
F6 P1 F2 89.07(9)
F5 P1 F2 179.85(9)
F1 P1 F2 89.25(7)
F3 P1 F2 89.86(9)
F6 P1 F4 89.45(8)
F5 P1 F4 89.46(8)
F1 P1 F4 179.10(9)
F3 P1 F4 89.65(8)
F2 P1 F4 90.44(7)
C6 C1 C2 122.86(18)
C6 C1 O1 120.43(16)
C2 C1 O1 116.54(17)
C1 C6 C5 117.91(19)
C1 C6 H6A 121.0
C5 C6 H6A 121.0
C4 C5 C6 120.6(2)
C4 C5 H5A 119.7
C6 C5 H5A 119.7
C1 C2 C3 118.4(2)
C1 C2 H2A 120.8
C3 C2 H2A 120.8
C5 C4 C3 120.1(2)
C5 C4 H4A 119.9
C3 C4 H4A 119.9
C4 C3 C2 120.1(2)
C4 C3 H3A 119.9
C2 C3 H3A 119.9
C12 C7 C8 120.49(17)
C12 C7 C13 118.00(16)
C8 C7 C13 121.32(17)
C11 C12 C7 119.75(19)
C11 C12 H12A 120.1
C7 C12 H12A 120.1
C9 C8 C7 118.7(2)
C9 C8 H8A 120.6
C7 C8 H8A 120.6
C10 C11 C12 120.0(2)
C10 C11 H11A 120.0
C12 C11 H11A 120.0
C11 C10 C9 120.39(19)
C11 C10 H10A 119.8
C9 C10 H10A 119.8
C10 C9 C8 120.7(2)
C10 C9 H9A 119.7
C8 C9 H9A 119.7
C14 N2 C18 122.94(17)
C14 N2 N1 115.88(15)
C18 N2 N1 120.58(15)
N1 C13 O1 121.32(16)
N1 C13 C7 116.12(15)
O1 C13 C7 122.52(15)
N2 C18 C17 118.8(2)
N2 C18 H18A 120.6
C17 C18 H18A 120.6
N2 C14 C15 119.3(2)
N2 C14 H14A 120.4
C15 C14 H14A 120.4
C18 C17 C16 119.5(2)
C18 C17 H17A 120.3
C16 C17 H17A 120.3
C15 C16 C17 119.8(2)
C15 C16 H16A 120.1
C17 C16 H16A 120.1
C14 C15 C16 119.7(2)
C14 C15 H15A 120.2
C16 C15 H15A 120.2
C13 N1 N2 116.46(14)
C13 O1 C1 120.89(14)

loop_
_geom_bond_atom_site_label_1
_geom_bond_atom_site_label_2
_geom_bond_distance
P1 F6 1.5863(14)
P1 F5 1.5863(14)
P1 F1 1.5894(13)
P1 F3 1.5915(14)
P1 F2 1.5996(13)
P1 F4 1.6024(13)
C1 C6 1.372(3)
C1 C2 1.375(3)
C1 O1 1.418(2)
C6 C5 1.393(3)
C6 H6A 0.9500
C5 C4 1.378(3)
C5 H5A 0.9500
C2 C3 1.389(3)
C2 H2A 0.9500
C4 C3 1.382(3)
C4 H4A 0.9500
C3 H3A 0.9500
C7 C12 1.393(3)
C7 C8 1.395(3)
C7 C13 1.479(2)
C12 C11 1.386(3)
C12 H12A 0.9500
C8 C9 1.390(3)
C8 H8A 0.9500
C11 C10 1.378(3)
C11 H11A 0.9500
C10 C9 1.383(3)
C10 H10A 0.9500
C9 H9A 0.9500
N2 C14 1.342(2)
N2 C18 1.346(2)
N2 N1 1.4199(19)
C13 N1 1.282(2)
C13 O1 1.343(2)
C18 C17 1.376(3)
C18 H18A 0.9500
C14 C15 1.371(3)
C14 H14A 0.9500
C17 C16 1.385(4)
C17 H17A 0.9500
C16 C15 1.374(4)
C16 H16A 0.9500
C15 H15A 0.9500

loop_
_geom_torsion_atom_site_label_1
_geom_torsion_atom_site_label_2
_geom_torsion_atom_site_label_3
_geom_torsion_atom_site_label_4
_geom_torsion
C2 C1 C6 C5 -0.7(3)
O1 C1 C6 C5 -175.80(16)
C1 C6 C5 C4 0.1(3)
C6 C1 C2 C3 1.1(3)
O1 C1 C2 C3 176.38(17)
C6 C5 C4 C3 0.1(3)
C5 C4 C3 C2 0.3(3)
C1 C2 C3 C4 -0.9(3)
C8 C7 C12 C11 0.7(3)
C13 C7 C12 C11 175.73(17)
C12 C7 C8 C9 0.2(3)
C13 C7 C8 C9 -174.65(17)
C7 C12 C11 C10 -1.0(3)
C12 C11 C10 C9 0.5(3)
C11 C10 C9 C8 0.5(3)
C7 C8 C9 C10 -0.8(3)
C12 C7 C13 N1 -48.8(2)
C8 C7 C13 N1 126.19(19)
C12 C7 C13 O1 133.48(18)
C8 C7 C13 O1 -51.5(2)
C14 N2 C18 C17 0.6(3)
N1 N2 C18 C17 171.31(16)
C18 N2 C14 C15 -1.3(3)
N1 N2 C14 C15 -172.41(17)
N2 C18 C17 C16 0.0(3)
C18 C17 C16 C15 0.1(3)
N2 C14 C15 C16 1.4(3)
C17 C16 C15 C14 -0.8(3)
O1 C13 N1 N2 -3.9(2)
C7 C13 N1 N2 178.31(14)
C14 N2 N1 C13 -118.98(18)
C18 N2 N1 C13 69.6(2)
N1 C13 O1 C1 168.22(16)
C7 C13 O1 C1 -14.2(2)
C6 C1 O1 C13 -64.5(2)
C2 C1 O1 C13 120.06(19)
